data_7215588
loop_
_publ_author_name
'Aaker\"oy, Christer B.'
'Salmon, Debra J.'
'Smith, Michelle M.'
'Desper, John'

_publ_section_title
;
 Cyanooximes as effective and selective co-crystallizing agents
;
_journal_coden_ASTM CRECF4
_journal_issue 3
_journal_name_full CrystEngComm
_journal_page_first 439
_journal_page_last 443
_journal_paper_doi 10.1039/b811322j
_journal_volume 11
_journal_year 2009
_chemical_formula_moiety
;
(C15 H15 N3) (C8 H5 N2 O F)
;
_chemical_formula_sum 'C23 H20 F N5 O'
_chemical_formula_weight 401.44
_chemical_name_common
;MS 512 1-(4-pyridylmethyl)-5,6-Me2benzimidazole, 4-F-
PhC(CN)(NOH)
;
_chemical_name_systematic
;
MS 512 1-(4-pyridylmethyl)-5,6-Me2benzimidazole, 4-F-PhC(CN)(NOH)
;
_space_group_IT_number 14
_symmetry_cell_setting monoclinic
_symmetry_space_group_name_Hall '-P 2yn'
_symmetry_space_group_name_H-M 'P 1 21/n 1'
_atom_sites_solution_hydrogens geom
_atom_sites_solution_primary direct
_atom_sites_solution_secondary difmap
_audit_creation_method SHELXL-97
_cell_angle_alpha 90.00
_cell_angle_beta 105.945(5)
_cell_angle_gamma 90.00
_cell_formula_units_Z 4
_cell_length_a 16.1659(12)
_cell_length_b 6.4146(5)
_cell_length_c 21.0074(16)
_cell_measurement_reflns_used 2093
_cell_measurement_temperature 120(2)
_cell_measurement_theta_max 21.51
_cell_measurement_theta_min 2.83
_cell_volume 2094.6(3)
_computing_cell_refinement 'Bruker SMART'
_computing_data_collection 'Bruker SMART'
_computing_data_reduction 'Bruker SAINT'
_computing_molecular_graphics 'Bruker SHELXTL'
_computing_publication_material 'Bruker SHELXTL'
_computing_structure_refinement 'SHELXL-97 (Sheldrick, 1997)'
_computing_structure_solution 'SHELXS-97 (Sheldrick, 1990)'
_diffrn_ambient_temperature 120(2)
_diffrn_measured_fraction_theta_full 0.997
_diffrn_measured_fraction_theta_max 0.997
_diffrn_measurement_device_type 'CCD area detector'
_diffrn_measurement_method 'phi and omega scans'
_diffrn_radiation_monochromator graphite
_diffrn_radiation_source 'fine-focus sealed tube'
_diffrn_radiation_type MoK\a
_diffrn_radiation_wavelength 0.71073
_diffrn_reflns_av_R_equivalents 0.0654
_diffrn_reflns_av_sigmaI/netI 0.0808
_diffrn_reflns_limit_h_max 23
_diffrn_reflns_limit_h_min -21
_diffrn_reflns_limit_k_max 9
_diffrn_reflns_limit_k_min -8
_diffrn_reflns_limit_l_max 29
_diffrn_reflns_limit_l_min -29
_diffrn_reflns_number 20522
_diffrn_reflns_theta_full 30.50
_diffrn_reflns_theta_max 30.50
_diffrn_reflns_theta_min 1.42
_exptl_absorpt_coefficient_mu 0.088
_exptl_absorpt_correction_type none
_exptl_crystal_colour colourless
_exptl_crystal_density_diffrn 1.273
_exptl_crystal_density_method 'not measured'
_exptl_crystal_description plate
_exptl_crystal_F_000 840
_exptl_crystal_size_max 0.30
_exptl_crystal_size_mid 0.15
_exptl_crystal_size_min 0.05
_refine_diff_density_max 0.136
_refine_diff_density_min -0.169
_refine_diff_density_rms 0.034
_refine_ls_extinction_method none
_refine_ls_goodness_of_fit_ref 0.945
_refine_ls_hydrogen_treatment mixed
_refine_ls_matrix_type full
_refine_ls_number_parameters 276
_refine_ls_number_reflns 6367
_refine_ls_number_restraints 0
_refine_ls_restrained_S_all 0.945
_refine_ls_R_factor_all 0.1597
_refine_ls_R_factor_gt 0.0531
_refine_ls_shift/su_max 0.001
_refine_ls_shift/su_mean 0.000
_refine_ls_structure_factor_coef Fsqd
_refine_ls_weighting_details 'calc w=1/[\s^2^(Fo^2^)+(0.0500P)^2^+0.0000P] where P=(Fo^2^+2Fc^2^)/3'
_refine_ls_weighting_scheme calc
_refine_ls_wR_factor_gt 0.1011
_refine_ls_wR_factor_ref 0.1323
_reflns_number_gt 2616
_reflns_number_total 6367
_reflns_threshold_expression >2sigma(I)
_cod_duplicate_entry 7200260
_cod_data_source_file b811322j.txt
_cod_data_source_block D7
_cod_depositor_comments
;
The following automatic conversions were performed:

'_symmetry_cell_setting' value 'Monoclinic' changed to 'monoclinic'
according to
/usr/data/users/saulius/automatic-downloads/retrospective/RSC/lib/dictionaries/cif_core.dic
dictionary named 'cif_core.dic' version 2.4.2 from 2011-04-26.

Automatic conversion script
Id: cif_fix_values 2281 2013-09-26 08:29:07Z andrius 

 Updated bibliographic information.

 Antanas Vaitkus,
 2019-09-18

 Marked entry as a duplicate of entry 7200260.

 Antanas Vaitkus,
 2019-09-18
;
_cod_original_sg_symbol_H-M P2(1)/n
_cod_database_code 7215588

loop_
_symmetry_equiv_pos_as_xyz
'x, y, z'
'-x+1/2, y+1/2, -z+1/2'
'-x, -y, -z'
'x-1/2, -y-1/2, z-1/2'

loop_
_atom_site_label
_atom_site_type_symbol
_atom_site_fract_x
_atom_site_fract_y
_atom_site_fract_z
_atom_site_U_iso_or_equiv
_atom_site_adp_type
_atom_site_occupancy
_atom_site_symmetry_multiplicity
_atom_site_calc_flag
_atom_site_refinement_flags
N11 N 0.37443(5) -0.11599(11) 0.66110(4) 0.0433(2) Uani 1 1 d .
C12 C 0.33642(6) 0.04439(15) 0.68356(5) 0.0471(3) Uani 1 1 d .
H12 H 0.3285 0.0481 0.7267 0.056 Uiso 1 1 calc R
N13 N 0.31126(5) 0.19532(12) 0.64008(4) 0.0473(2) Uani 1 1 d .
C14 C 0.33472(5) 0.12780(14) 0.58411(4) 0.0415(3) Uani 1 1 d .
C15 C 0.32266(6) 0.22021(16) 0.52226(5) 0.0514(3) Uani 1 1 d .
H15 H 0.2968 0.3539 0.5136 0.062 Uiso 1 1 calc R
C16 C 0.34871(6) 0.11554(17) 0.47375(5) 0.0562(3) Uani 1 1 d .
C17 C 0.38679(6) -0.08472(17) 0.48665(5) 0.0577(3) Uani 1 1 d .
C18 C 0.39997(6) -0.17632(16) 0.54824(5) 0.0523(3) Uani 1 1 d .
H18 H 0.4262 -0.3096 0.5574 0.063 Uiso 1 1 calc R
C19 C 0.37353(5) -0.06661(14) 0.59649(4) 0.0410(3) Uani 1 1 d .
C20 C 0.33338(8) 0.2124(2) 0.40594(5) 0.0862(5) Uani 1 1 d .
H20A H 0.3042 0.3467 0.4050 0.129 Uiso 1 1 calc R
H20B H 0.2974 0.1193 0.3727 0.129 Uiso 1 1 calc R
H20C H 0.3886 0.2341 0.3962 0.129 Uiso 1 1 calc R
C21 C 0.41269(8) -0.2031(2) 0.43241(6) 0.0892(4) Uani 1 1 d .
H21A H 0.4373 -0.3382 0.4496 0.134 Uiso 1 1 calc R
H21B H 0.4556 -0.1221 0.4178 0.134 Uiso 1 1 calc R
H21C H 0.3619 -0.2252 0.3949 0.134 Uiso 1 1 calc R
N31 N 0.68684(5) -0.32521(13) 0.76207(4) 0.0563(3) Uani 1 1 d .
C32 C 0.64314(6) -0.15064(16) 0.76540(5) 0.0563(3) Uani 1 1 d .
H32 H 0.6750 -0.0294 0.7829 0.068 Uiso 1 1 calc R
C33 C 0.55466(6) -0.13526(15) 0.74501(5) 0.0514(3) Uani 1 1 d .
H33 H 0.5272 -0.0070 0.7491 0.062 Uiso 1 1 calc R
C34 C 0.50646(6) -0.30795(14) 0.71862(4) 0.0422(3) Uani 1 1 d .
C35 C 0.55086(6) -0.48934(15) 0.71461(5) 0.0486(3) Uani 1 1 d .
H35 H 0.5205 -0.6123 0.6967 0.058 Uiso 1 1 calc R
C36 C 0.63954(6) -0.49095(16) 0.73674(5) 0.0528(3) Uani 1 1 d .
H36 H 0.6686 -0.6178 0.7337 0.063 Uiso 1 1 calc R
C37 C 0.40955(6) -0.30432(15) 0.69737(5) 0.0553(3) Uani 1 1 d .
H37A H 0.3884 -0.4272 0.6690 0.066 Uiso 1 1 calc R
H37B H 0.3881 -0.3156 0.7371 0.066 Uiso 1 1 calc R
C41 C 0.13292(6) 0.91448(15) 0.53062(5) 0.0456(3) Uani 1 1 d .
C42 C 0.14710(7) 0.84566(17) 0.47162(5) 0.0598(3) Uani 1 1 d .
H42 H 0.1680 0.7084 0.4689 0.072 Uiso 1 1 calc R
C43 C 0.13117(8) 0.97458(19) 0.41720(6) 0.0742(4) Uani 1 1 d .
H43 H 0.1400 0.9269 0.3768 0.089 Uiso 1 1 calc R
C44 C 0.10243(7) 1.17263(19) 0.42246(6) 0.0715(4) Uani 1 1 d .
F44 F 0.08974(6) 1.30271(13) 0.36980(4) 0.1130(3) Uani 1 1 d .
C45 C 0.08562(7) 1.24501(18) 0.47903(6) 0.0676(4) Uani 1 1 d .
H45 H 0.0638 1.3817 0.4809 0.081 Uiso 1 1 calc R
C46 C 0.10121(6) 1.11440(15) 0.53333(5) 0.0545(3) Uani 1 1 d .
H46 H 0.0901 1.1620 0.5730 0.065 Uiso 1 1 calc R
C47 C 0.15244(6) 0.77931(14) 0.58945(4) 0.0445(3) Uani 1 1 d .
N47 N 0.19656(5) 0.61060(12) 0.59205(4) 0.0495(2) Uani 1 1 d .
O47 O 0.20808(4) 0.50451(10) 0.65082(3) 0.0562(2) Uani 1 1 d .
H47 H 0.2506(6) 0.3834(15) 0.6487(5) 0.067 Uiso 1 1 d .
C48 C 0.12258(7) 0.83896(16) 0.64544(5) 0.0574(3) Uani 1 1 d .
N48 N 0.09860(7) 0.88476(17) 0.69001(5) 0.0932(4) Uani 1 1 d .

loop_
_atom_site_aniso_label
_atom_site_aniso_U_11
_atom_site_aniso_U_22
_atom_site_aniso_U_33
_atom_site_aniso_U_23
_atom_site_aniso_U_13
_atom_site_aniso_U_12
N11 0.0405(4) 0.0372(4) 0.0497(4) 0.0044(4) 0.0082(3) 0.0027(3)
C12 0.0447(5) 0.0486(5) 0.0457(5) -0.0027(5) 0.0088(4) 0.0014(4)
N13 0.0496(4) 0.0418(4) 0.0482(4) -0.0013(4) 0.0093(4) 0.0067(4)
C14 0.0382(5) 0.0383(5) 0.0449(5) -0.0020(4) 0.0058(4) -0.0001(4)
C15 0.0465(5) 0.0494(6) 0.0532(6) 0.0086(5) 0.0050(5) -0.0041(5)
C16 0.0511(5) 0.0686(7) 0.0469(5) -0.0012(5) 0.0103(5) -0.0150(5)
C17 0.0495(5) 0.0699(7) 0.0569(6) -0.0180(5) 0.0202(5) -0.0171(5)
C18 0.0460(5) 0.0451(5) 0.0672(6) -0.0125(5) 0.0178(5) -0.0023(4)
C19 0.0362(4) 0.0392(5) 0.0455(5) -0.0019(4) 0.0079(4) -0.0033(4)
C20 0.0894(8) 0.1145(10) 0.0534(6) 0.0116(7) 0.0172(6) -0.0243(8)
C21 0.0918(8) 0.1047(9) 0.0829(7) -0.0399(7) 0.0436(6) -0.0257(7)
N31 0.0462(4) 0.0614(5) 0.0612(5) 0.0049(4) 0.0146(4) 0.0033(4)
C32 0.0483(5) 0.0515(6) 0.0654(6) -0.0029(5) 0.0093(5) -0.0075(5)
C33 0.0492(5) 0.0391(5) 0.0645(6) -0.0012(5) 0.0129(5) 0.0016(4)
C34 0.0437(5) 0.0365(5) 0.0452(5) 0.0088(4) 0.0105(4) 0.0003(4)
C35 0.0521(5) 0.0380(5) 0.0536(6) 0.0039(5) 0.0112(5) -0.0018(4)
C36 0.0535(5) 0.0489(6) 0.0576(6) 0.0050(5) 0.0179(5) 0.0100(5)
C37 0.0470(5) 0.0427(5) 0.0711(6) 0.0157(5) 0.0080(5) 0.0000(5)
C41 0.0399(5) 0.0460(5) 0.0477(5) -0.0056(5) 0.0067(4) -0.0056(4)
C42 0.0684(6) 0.0574(6) 0.0543(6) -0.0060(5) 0.0181(5) -0.0062(5)
C43 0.0905(8) 0.0764(8) 0.0576(6) -0.0001(6) 0.0237(6) -0.0146(7)
C44 0.0702(7) 0.0743(7) 0.0632(7) 0.0212(6) 0.0066(6) -0.0143(6)
F44 0.1365(6) 0.1061(5) 0.0901(5) 0.0462(4) 0.0203(5) -0.0134(5)
C45 0.0591(6) 0.0544(6) 0.0813(8) 0.0095(6) 0.0059(6) -0.0017(5)
C46 0.0479(5) 0.0508(6) 0.0608(6) -0.0030(5) 0.0083(5) -0.0018(5)
C47 0.0403(5) 0.0440(5) 0.0466(5) -0.0096(5) 0.0075(4) 0.0026(4)
N47 0.0477(4) 0.0487(5) 0.0513(4) -0.0028(4) 0.0126(4) 0.0009(4)
O47 0.0600(4) 0.0537(4) 0.0567(4) 0.0013(3) 0.0188(3) 0.0153(3)
C48 0.0663(6) 0.0550(6) 0.0471(5) -0.0047(5) 0.0090(5) 0.0196(5)
N48 0.1238(8) 0.0988(7) 0.0602(6) -0.0052(6) 0.0305(6) 0.0465(6)

loop_
_atom_type_symbol
_atom_type_description
_atom_type_scat_dispersion_real
_atom_type_scat_dispersion_imag
_atom_type_scat_source
C C 0.0033 0.0016 'International Tables Vol C Tables 4.2.6.8 and 6.1.1.4'
H H 0.0000 0.0000 'International Tables Vol C Tables 4.2.6.8 and 6.1.1.4'
N N 0.0061 0.0033 'International Tables Vol C Tables 4.2.6.8 and 6.1.1.4'
O O 0.0106 0.0060 'International Tables Vol C Tables 4.2.6.8 and 6.1.1.4'
F F 0.0171 0.0103 'International Tables Vol C Tables 4.2.6.8 and 6.1.1.4'

loop_
_geom_angle_atom_site_label_1
_geom_angle_atom_site_label_2
_geom_angle_atom_site_label_3
_geom_angle
C12 N11 C19 106.51(7)
C12 N11 C37 126.81(9)
C19 N11 C37 126.68(8)
N13 C12 N11 113.71(9)
N13 C12 H12 123.1
N11 C12 H12 123.1
C12 N13 C14 104.59(8)
C19 C14 C15 119.85(9)
C19 C14 N13 109.47(8)
C15 C14 N13 130.65(8)
C16 C15 C14 119.29(9)
C16 C15 H15 120.4
C14 C15 H15 120.4
C15 C16 C17 120.30(9)
C15 C16 C20 119.48(10)
C17 C16 C20 120.19(10)
C18 C17 C16 120.72(10)
C18 C17 C21 119.04(10)
C16 C17 C21 120.24(10)
C17 C18 C19 117.81(9)
C17 C18 H18 121.1
C19 C18 H18 121.1
C14 C19 N11 105.71(8)
C14 C19 C18 122.02(9)
N11 C19 C18 132.22(8)
C16 C20 H20A 109.5
C16 C20 H20B 109.5
H20A C20 H20B 109.5
C16 C20 H20C 109.5
H20A C20 H20C 109.5
H20B C20 H20C 109.5
C17 C21 H21A 109.5
C17 C21 H21B 109.5
H21A C21 H21B 109.5
C17 C21 H21C 109.5
H21A C21 H21C 109.5
H21B C21 H21C 109.5
C36 N31 C32 115.85(8)
N31 C32 C33 124.18(9)
N31 C32 H32 117.9
C33 C32 H32 117.9
C32 C33 C34 119.36(9)
C32 C33 H33 120.3
C34 C33 H33 120.3
C33 C34 C35 117.06(8)
C33 C34 C37 122.21(9)
C35 C34 C37 120.68(8)
C36 C35 C34 119.65(9)
C36 C35 H35 120.2
C34 C35 H35 120.2
N31 C36 C35 123.90(9)
N31 C36 H36 118.1
C35 C36 H36 118.1
N11 C37 C34 113.06(8)
N11 C37 H37A 109.0
C34 C37 H37A 109.0
N11 C37 H37B 109.0
C34 C37 H37B 109.0
H37A C37 H37B 107.8
C46 C41 C42 118.83(9)
C46 C41 C47 120.44(9)
C42 C41 C47 120.73(9)
C43 C42 C41 120.64(10)
C43 C42 H42 119.7
C41 C42 H42 119.7
C44 C43 C42 118.76(12)
C44 C43 H43 120.6
C42 C43 H43 120.6
F44 C44 C43 118.98(11)
F44 C44 C45 118.52(11)
C43 C44 C45 122.50(11)
C44 C45 C46 118.41(11)
C44 C45 H45 120.8
C46 C45 H45 120.8
C45 C46 C41 120.81(11)
C45 C46 H46 119.6
C41 C46 H46 119.6
N47 C47 C48 119.60(9)
N47 C47 C41 121.27(9)
C48 C47 C41 119.12(8)
C47 N47 O47 112.96(8)
N47 O47 H47 104.9(5)
N48 C48 C47 179.44(13)

loop_
_geom_bond_atom_site_label_1
_geom_bond_atom_site_label_2
_geom_bond_distance
N11 C12 1.3481(12)
N11 C19 1.3900(12)
N11 C37 1.4576(12)
C12 N13 1.3165(12)
C12 H12 0.9500
N13 C14 1.3996(12)
C14 C19 1.3880(12)
C14 C15 1.3922(13)
C15 C16 1.3792(15)
C15 H15 0.9500
C16 C17 1.4181(15)
C16 C20 1.5109(15)
C17 C18 1.3831(15)
C17 C21 1.5207(17)
C18 C19 1.3942(14)
C18 H18 0.9500
C20 H20A 0.9800
C20 H20B 0.9800
C20 H20C 0.9800
C21 H21A 0.9800
C21 H21B 0.9800
C21 H21C 0.9800
N31 C36 1.3321(12)
N31 C32 1.3361(13)
C32 C33 1.3794(13)
C32 H32 0.9500
C33 C34 1.3800(13)
C33 H33 0.9500
C34 C35 1.3818(13)
C34 C37 1.5066(13)
C35 C36 1.3803(13)
C35 H35 0.9500
C36 H36 0.9500
C37 H37A 0.9900
C37 H37B 0.9900
C41 C46 1.3880(14)
C41 C42 1.3928(15)
C41 C47 1.4711(13)
C42 C43 1.3768(15)
C42 H42 0.9500
C43 C44 1.3675(17)
C43 H43 0.9500
C44 F44 1.3555(13)
C44 C45 1.3708(17)
C45 C46 1.3816(15)
C45 H45 0.9500
C46 H46 0.9500
C47 N47 1.2889(12)
C47 C48 1.4406(15)
N47 O47 1.3769(10)
O47 H47 1.047(10)
C48 N48 1.1456(15)

loop_
_geom_hbond_atom_site_label_D
_geom_hbond_atom_site_label_H
_geom_hbond_atom_site_label_A
_geom_hbond_distance_DH
_geom_hbond_distance_HA
_geom_hbond_distance_DA
_geom_hbond_angle_DHA
O47 H47 N13 1.047(10) 1.596(10) 2.6407(10) 175.9(8)

loop_
_geom_torsion_atom_site_label_1
_geom_torsion_atom_site_label_2
_geom_torsion_atom_site_label_3
_geom_torsion_atom_site_label_4
_geom_torsion
C19 N11 C12 N13 -0.54(10)
C37 N11 C12 N13 179.49(8)
N11 C12 N13 C14 0.10(10)
C12 N13 C14 C19 0.39(9)
C12 N13 C14 C15 178.29(9)
C19 C14 C15 C16 0.73(13)
N13 C14 C15 C16 -176.99(9)
C14 C15 C16 C17 0.46(14)
C14 C15 C16 C20 178.21(9)
C15 C16 C17 C18 -1.30(15)
C20 C16 C17 C18 -179.03(9)
C15 C16 C17 C21 177.91(9)
C20 C16 C17 C21 0.18(15)
C16 C17 C18 C19 0.89(14)
C21 C17 C18 C19 -178.33(9)
C15 C14 C19 N11 -178.87(8)
N13 C14 C19 N11 -0.70(9)
C15 C14 C19 C18 -1.16(13)
N13 C14 C19 C18 177.01(8)
C12 N11 C19 C14 0.74(9)
C37 N11 C19 C14 -179.30(8)
C12 N11 C19 C18 -176.64(9)
C37 N11 C19 C18 3.32(15)
C17 C18 C19 C14 0.33(13)
C17 C18 C19 N11 177.35(9)
C36 N31 C32 C33 0.43(16)
N31 C32 C33 C34 -0.70(17)
C32 C33 C34 C35 0.39(15)
C32 C33 C34 C37 177.99(10)
C33 C34 C35 C36 0.13(15)
C37 C34 C35 C36 -177.52(9)
C32 N31 C36 C35 0.13(15)
C34 C35 C36 N31 -0.41(16)
C12 N11 C37 C34 -106.58(11)
C19 N11 C37 C34 73.46(11)
C33 C34 C37 N11 43.11(14)
C35 C34 C37 N11 -139.37(9)
C46 C41 C42 C43 0.94(15)
C47 C41 C42 C43 -178.08(9)
C41 C42 C43 C44 1.00(17)
C42 C43 C44 F44 177.54(10)
C42 C43 C44 C45 -2.65(18)
F44 C44 C45 C46 -177.96(9)
C43 C44 C45 C46 2.24(17)
C44 C45 C46 C41 -0.18(15)
C42 C41 C46 C45 -1.36(14)
C47 C41 C46 C45 177.66(9)
C46 C41 C47 N47 -166.74(9)
C42 C41 C47 N47 12.27(14)
C46 C41 C47 C48 12.36(13)
C42 C41 C47 C48 -168.63(9)
C48 C47 N47 O47 1.06(12)
C41 C47 N47 O47 -179.84(7)
